data_7042123
loop_
_publ_author_name
'Lei, Xiao-Wu'
'Yue, Cheng-Yang'
'Wang, Sai'
'Gao, Hui'
'Wang, Wei'
'Wang, Ning'
'Yin, Yun-Dong'

_publ_section_title
;
 Di-pyridyl organic cation directed hybrid cuprous halogenides: syntheses,
 crystal structures and photochromism and photocatalysis.
;
_journal_issue 13
_journal_name_full 'Dalton transactions (Cambridge, England : 2003)'
_journal_page_first 4209
_journal_page_last 4217
_journal_paper_doi 10.1039/c7dt00262a
_journal_volume 46
_journal_year 2017
_chemical_formula_moiety C26N4H32Cu11Br15
_chemical_formula_sum 'C26 H32 Br15 Cu11 N4'
_chemical_formula_weight 2298.15
_chemical_name_systematic
; 
 ? 
;
_space_group_IT_number 41
_symmetry_cell_setting orthorhombic
_symmetry_space_group_name_Hall 'A 2 -2ab'
_symmetry_space_group_name_H-M 'A e a 2'
_atom_sites_solution_hydrogens geom
_atom_sites_solution_primary direct
_atom_sites_solution_secondary difmap
_audit_creation_method SHELXL-97
_audit_update_record
;
2017-01-18 deposited with the CCDC.
2017-02-20 downloaded from the CCDC.
;
_cell_angle_alpha 90.00
_cell_angle_beta 90.00
_cell_angle_gamma 90.00
_cell_formula_units_Z 4
_cell_length_a 19.9166(13)
_cell_length_b 24.7493(17)
_cell_length_c 10.2572(7)
_cell_measurement_reflns_used 9021
_cell_measurement_temperature 293(2)
_cell_measurement_theta_max 25.97
_cell_measurement_theta_min 2.38
_cell_volume 5056.0(6)
_computing_cell_refinement 'Bruker SAINT'
_computing_data_collection 'Bruker APEX2'
_computing_data_reduction 'Bruker SAINT'
_computing_molecular_graphics 'Bruker SHELXTL'
_computing_publication_material 'Bruker SHELXTL'
_computing_structure_refinement 'SHELXL-97 (Sheldrick, 2008)'
_computing_structure_solution 'SHELXS-97 (Sheldrick, 2008)'
_diffrn_ambient_temperature 296(2)
_diffrn_measured_fraction_theta_full 0.999
_diffrn_measured_fraction_theta_max 0.999
_diffrn_measurement_device_type 'Bruker APEX-II CCD'
_diffrn_measurement_method 'phi and omega scans'
_diffrn_radiation_monochromator graphite
_diffrn_radiation_source 'fine-focus sealed tube'
_diffrn_radiation_type MoK\a
_diffrn_radiation_wavelength 0.71073
_diffrn_reflns_av_R_equivalents 0.0430
_diffrn_reflns_av_sigmaI/netI 0.0374
_diffrn_reflns_limit_h_max 25
_diffrn_reflns_limit_h_min -25
_diffrn_reflns_limit_k_max 31
_diffrn_reflns_limit_k_min -32
_diffrn_reflns_limit_l_max 13
_diffrn_reflns_limit_l_min -13
_diffrn_reflns_number 28843
_diffrn_reflns_theta_full 27.50
_diffrn_reflns_theta_max 27.50
_diffrn_reflns_theta_min 1.65
_exptl_absorpt_coefficient_mu 16.406
_exptl_absorpt_correction_T_max 0.2907
_exptl_absorpt_correction_T_min 0.2435
_exptl_absorpt_correction_type multi-scan
_exptl_absorpt_process_details 'SADABS; Bruker, 2000'
_exptl_crystal_colour yellow
_exptl_crystal_density_diffrn 3.019
_exptl_crystal_density_method 'not measured'
_exptl_crystal_description block
_exptl_crystal_F_000 4240
_exptl_crystal_size_max 0.12
_exptl_crystal_size_mid 0.12
_exptl_crystal_size_min 0.10
_refine_diff_density_max 2.809
_refine_diff_density_min -2.092
_refine_diff_density_rms 0.197
_refine_ls_abs_structure_details 'Flack H D (1983), Acta Cryst. A39, 876-881'
_refine_ls_abs_structure_Flack 0.00
_refine_ls_extinction_coef 0.00018(4)
_refine_ls_extinction_expression Fc^*^=kFc[1+0.001xFc^2^\l^3^/sin(2\q)]^-1/4^
_refine_ls_extinction_method SHELXL
_refine_ls_goodness_of_fit_ref 1.030
_refine_ls_hydrogen_treatment mixed
_refine_ls_matrix_type full
_refine_ls_number_parameters 263
_refine_ls_number_reflns 5787
_refine_ls_number_restraints 1
_refine_ls_restrained_S_all 1.030
_refine_ls_R_factor_all 0.0618
_refine_ls_R_factor_gt 0.0506
_refine_ls_shift/su_max 0.004
_refine_ls_shift/su_mean 0.000
_refine_ls_structure_factor_coef Fsqd
_refine_ls_weighting_details 'calc w=1/[\s^2^(Fo^2^)+(0.0898P)^2^+46.6579P] where P=(Fo^2^+2Fc^2^)/3'
_refine_ls_weighting_scheme calc
_refine_ls_wR_factor_gt 0.1385
_refine_ls_wR_factor_ref 0.1467
_reflns_number_gt 5003
_reflns_number_total 5787
_reflns_threshold_expression >2sigma(I)
_cod_data_source_file c7dt00262a2.cif
_cod_data_source_block C26N4H32Cu11Br15
_cod_depositor_comments 'Adding full bibliography for 7042123--7042127.cif.'
_cod_original_sg_symbol_H-M Aba2
_cod_database_code 7042123

loop_
_symmetry_equiv_pos_as_xyz
'x, y, z'
'-x, -y, z'
'x+1/2, -y+1/2, z'
'-x+1/2, y+1/2, z'
'x, y+1/2, z+1/2'
'-x, -y+1/2, z+1/2'
'x+1/2, -y+1, z+1/2'
'-x+1/2, y+1, z+1/2'

loop_
_atom_site_label
_atom_site_type_symbol
_atom_site_fract_x
_atom_site_fract_y
_atom_site_fract_z
_atom_site_U_iso_or_equiv
_atom_site_adp_type
_atom_site_occupancy
_atom_site_symmetry_multiplicity
_atom_site_calc_flag
_atom_site_refinement_flags
Cu1 Cu 0.02116(11) 0.32963(8) 1.0816(2) 0.0643(5) Uani 1 1 d .
Cu2 Cu -0.00930(11) 0.26752(9) 0.8707(2) 0.0720(6) Uani 1 1 d .
Cu3 Cu -0.14101(13) 0.33470(8) 0.8676(2) 0.0774(7) Uani 1 1 d .
Cu4 Cu 0.10914(10) 0.25443(9) 1.1863(2) 0.0677(5) Uani 1 1 d .
Cu5 Cu -0.04522(14) 0.42018(19) 0.8202(5) 0.1370(15) Uani 1 1 d .
Cu6 Cu -0.0374(5) 0.4918(2) 0.9094(8) 0.135(3) Uani 0.50 1 d P
Br8 Br 0.10916(6) 0.27640(4) 0.94379(11) 0.0386(2) Uani 1 1 d .
Br7 Br -0.02971(5) 0.33369(4) 0.68344(11) 0.0381(2) Uani 1 1 d .
Br6 Br -0.16036(5) 0.43364(4) 0.90091(12) 0.0387(2) Uani 1 1 d .
Br5 Br -0.09301(6) 0.29004(5) 1.05995(11) 0.0402(3) Uani 1 1 d .
Br4 Br 0.04993(6) 0.32488(5) 1.31876(11) 0.0434(3) Uani 1 1 d .
Br3 Br 0.0063(8) 0.4956(8) 0.66843(19) 0.0331(15) Uani 0.50 1 d P
Br2 Br -0.21986(6) 0.27826(6) 0.74760(14) 0.0535(3) Uani 1 1 d .
Br1 Br 0.03996(7) 0.42337(5) 1.01030(14) 0.0534(3) Uani 1 1 d .
N2 N 0.1701(7) 0.6404(4) 0.4630(13) 0.058(3) Uani 1 1 d .
H2 H 0.1841 0.6711 0.4913 0.070 Uiso 1 1 calc .
C8 C 0.2540(6) 0.4203(5) 0.1619(13) 0.044(3) Uani 1 1 d .
C13 C 0.2039(6) 0.4640(5) 0.1922(15) 0.050(3) Uani 1 1 d .
H13A H 0.1764 0.4705 0.1157 0.060 Uiso 1 1 calc R
H13B H 0.2278 0.4972 0.2116 0.060 Uiso 1 1 calc R
C3 C 0.1271(6) 0.5431(5) 0.3801(13) 0.048(3) Uani 1 1 d .
C12 C 0.1578(7) 0.4499(6) 0.3085(18) 0.064(4) Uani 1 1 d .
H12A H 0.1394 0.4141 0.2946 0.077 Uiso 1 1 calc R
H12B H 0.1849 0.4486 0.3870 0.077 Uiso 1 1 calc R
C9 C 0.3157(8) 0.4200(5) 0.2225(16) 0.057(3) Uani 1 1 d .
H9 H 0.3267 0.4470 0.2817 0.068 Uiso 1 1 calc .
C11 C 0.1002(7) 0.4889(6) 0.331(2) 0.066(4) Uani 1 1 d .
H11A H 0.0692 0.4738 0.3940 0.079 Uiso 1 1 calc R
H11B H 0.0759 0.4943 0.2496 0.079 Uiso 1 1 calc R
C4 C 0.1553(8) 0.5493(5) 0.4974(14) 0.055(3) Uani 1 1 d .
H4 H 0.1610 0.5190 0.5499 0.066 Uiso 1 1 calc .
C5 C 0.1749(8) 0.5958(6) 0.5408(14) 0.055(3) Uani 1 1 d .
H5 H 0.1922 0.5988 0.6246 0.066 Uiso 1 1 calc .
N1 N 0.3428(8) 0.3409(6) 0.1176(17) 0.076(4) Uani 1 1 d .
H1 H 0.3721 0.3165 0.1002 0.092 Uiso 1 1 calc .
C10 C 0.3606(8) 0.3802(7) 0.196(3) 0.085(6) Uani 1 1 d .
H10 H 0.4033 0.3808 0.2325 0.102 Uiso 1 1 calc .
C7 C 0.2353(7) 0.3764(6) 0.0836(13) 0.058(4) Uani 1 1 d .
H7 H 0.1925 0.3750 0.0475 0.070 Uiso 1 1 calc .
C6 C 0.2798(8) 0.3361(5) 0.0606(17) 0.061(4) Uani 1 1 d .
H6 H 0.2686 0.3066 0.0091 0.073 Uiso 1 1 calc .
C1 C 0.1436(11) 0.6369(7) 0.3429(17) 0.076(5) Uani 1 1 d .
H1A H 0.1408 0.6675 0.2904 0.091 Uiso 1 1 calc .
C2 C 0.1213(10) 0.5895(8) 0.2993(15) 0.070(4) Uani 1 1 d .
H2A H 0.1021 0.5868 0.2169 0.083 Uiso 1 1 calc .

loop_
_atom_site_aniso_label
_atom_site_aniso_U_11
_atom_site_aniso_U_22
_atom_site_aniso_U_33
_atom_site_aniso_U_23
_atom_site_aniso_U_13
_atom_site_aniso_U_12
Cu1 0.0681(11) 0.0679(11) 0.0567(10) 0.0043(8) -0.0045(9) -0.0065(9)
Cu2 0.0692(13) 0.0681(12) 0.0787(13) -0.0094(10) -0.0079(10) -0.0156(10)
Cu3 0.0903(16) 0.0578(11) 0.0841(15) -0.0054(10) -0.0336(12) 0.0013(11)
Cu4 0.0539(10) 0.0821(13) 0.0670(11) 0.0040(11) -0.0026(9) 0.0117(9)
Cu5 0.0612(16) 0.207(4) 0.143(3) -0.012(3) 0.0047(17) -0.018(2)
Cu6 0.217(9) 0.062(3) 0.127(5) 0.002(3) -0.017(5) 0.020(4)
Br8 0.0383(5) 0.0356(5) 0.0417(5) 0.0013(4) -0.0005(5) 0.0021(4)
Br7 0.0297(5) 0.0402(5) 0.0445(5) -0.0030(4) -0.0027(4) -0.0048(4)
Br6 0.0321(5) 0.0355(5) 0.0485(6) -0.0009(4) 0.0080(4) 0.0052(4)
Br5 0.0431(6) 0.0406(5) 0.0370(5) 0.0006(4) 0.0028(5) -0.0045(4)
Br4 0.0525(7) 0.0399(5) 0.0378(5) 0.0067(4) -0.0059(5) -0.0102(5)
Br3 0.027(5) 0.038(5) 0.0346(7) 0.0002(13) 0.0024(13) 0.007(3)
Br2 0.0343(6) 0.0624(8) 0.0637(8) -0.0177(6) 0.0033(6) -0.0054(5)
Br1 0.0600(8) 0.0342(5) 0.0659(8) 0.0064(5) -0.0226(6) -0.0044(5)
N2 0.065(7) 0.039(5) 0.070(8) -0.003(5) 0.002(6) -0.006(5)
C8 0.023(5) 0.047(6) 0.063(8) 0.008(5) 0.011(5) 0.000(5)
C13 0.034(6) 0.049(7) 0.067(8) 0.010(6) -0.002(6) 0.003(5)
C3 0.036(6) 0.053(7) 0.056(8) -0.005(6) 0.014(5) 0.013(5)
C12 0.059(9) 0.044(7) 0.090(11) -0.010(7) 0.023(8) -0.015(6)
C9 0.059(8) 0.043(6) 0.069(9) -0.004(6) -0.014(7) -0.002(6)
C11 0.038(7) 0.053(7) 0.106(13) -0.022(8) -0.001(8) -0.004(6)
C4 0.068(9) 0.048(7) 0.048(7) 0.014(6) 0.014(6) 0.020(6)
C5 0.063(8) 0.056(7) 0.047(7) -0.004(6) -0.001(6) 0.013(6)
N1 0.087(10) 0.054(7) 0.088(10) 0.015(7) 0.027(8) 0.027(7)
C10 0.046(8) 0.073(11) 0.136(18) -0.024(12) 0.006(10) 0.013(7)
C7 0.049(8) 0.075(9) 0.050(8) -0.004(7) 0.001(6) -0.013(7)
C6 0.070(10) 0.038(6) 0.074(10) 0.003(6) 0.009(8) 0.001(6)
C1 0.114(15) 0.055(8) 0.059(9) 0.008(7) 0.000(9) 0.003(9)
C2 0.089(12) 0.080(11) 0.040(7) 0.007(7) -0.005(8) 0.003(9)

loop_
_atom_type_symbol
_atom_type_description
_atom_type_scat_dispersion_real
_atom_type_scat_dispersion_imag
_atom_type_scat_source
C C 0.0033 0.0016 'International Tables Vol C Tables 4.2.6.8 and 6.1.1.4'
H H 0.0000 0.0000 'International Tables Vol C Tables 4.2.6.8 and 6.1.1.4'
N N 0.0061 0.0033 'International Tables Vol C Tables 4.2.6.8 and 6.1.1.4'
Cu Cu 0.3201 1.2651 'International Tables Vol C Tables 4.2.6.8 and 6.1.1.4'
Br Br -0.2901 2.4595 'International Tables Vol C Tables 4.2.6.8 and 6.1.1.4'

loop_
_geom_angle_atom_site_label_1
_geom_angle_atom_site_label_2
_geom_angle_atom_site_label_3
_geom_angle
_geom_angle_site_symmetry_1
_geom_angle_site_symmetry_3
Br1 Cu1 Br5 118.96(9) . .
Br1 Cu1 Br4 107.36(9) . .
Br5 Cu1 Br4 106.14(8) . .
Br1 Cu1 Br8 102.28(8) . .
Br5 Cu1 Br8 111.53(9) . .
Br4 Cu1 Br8 110.44(9) . .
Br1 Cu1 Cu2 109.26(9) . .
Br5 Cu1 Cu2 60.17(7) . .
Br4 Cu1 Cu2 142.86(10) . .
Br8 Cu1 Cu2 55.52(7) . .
Br1 Cu1 Cu4 130.67(10) . .
Br5 Cu1 Cu4 110.37(9) . .
Br4 Cu1 Cu4 56.45(7) . .
Br8 Cu1 Cu4 56.37(7) . .
Cu2 Cu1 Cu4 93.98(9) . .
Br4 Cu2 Br8 117.10(10) 6_554 .
Br4 Cu2 Br7 112.14(9) 6_554 .
Br8 Cu2 Br7 108.72(9) . .
Br4 Cu2 Br5 98.48(9) 6_554 .
Br8 Cu2 Br5 111.21(9) . .
Br7 Cu2 Br5 108.62(9) . .
Br4 Cu2 Cu1 139.72(11) 6_554 .
Br8 Cu2 Cu1 59.92(7) . .
Br7 Cu2 Cu1 105.71(9) . .
Br5 Cu2 Cu1 55.43(7) . .
Br4 Cu2 Cu4 56.26(7) 6_554 6_554
Br8 Cu2 Cu4 153.62(11) . 6_554
Br7 Cu2 Cu4 60.23(7) . 6_554
Br5 Cu2 Cu4 95.17(9) . 6_554
Cu1 Cu2 Cu4 143.64(11) . 6_554
Br2 Cu3 Br5 113.52(10) . .
Br2 Cu3 Br6 122.06(10) . .
Br5 Cu3 Br6 113.01(9) . .
Br2 Cu3 Cu5 139.49(14) . .
Br5 Cu3 Cu5 101.99(12) . .
Br6 Cu3 Cu5 53.72(9) . .
Br2 Cu3 Br7 99.09(9) . .
Br5 Cu3 Br7 102.77(9) . .
Br6 Cu3 Br7 102.36(9) . .
Cu5 Cu3 Br7 52.75(10) . .
Br2 Cu3 Cu4 52.56(7) . 6_554
Br5 Cu3 Cu4 94.94(8) . 6_554
Br6 Cu3 Cu4 148.17(12) . 6_554
Cu5 Cu3 Cu4 107.38(13) . 6_554
Br7 Cu3 Cu4 54.67(7) . 6_554
Br2 Cu4 Br4 121.20(10) 6 .
Br2 Cu4 Br8 108.89(9) 6 .
Br4 Cu4 Br8 112.42(8) . .
Br2 Cu4 Br7 105.42(9) 6 6
Br4 Cu4 Br7 107.03(8) . 6
Br8 Cu4 Br7 99.36(8) . 6
Br2 Cu4 Cu1 153.73(11) 6 .
Br4 Cu4 Cu1 56.31(7) . .
Br8 Cu4 Cu1 58.57(7) . .
Br7 Cu4 Cu1 99.68(8) 6 .
Br2 Cu4 Cu2 113.89(10) 6 6
Br4 Cu4 Cu2 55.52(7) . 6
Br8 Cu4 Cu2 134.60(10) . 6
Br7 Cu4 Cu2 55.45(7) 6 6
Cu1 Cu4 Cu2 86.72(8) . 6
Br2 Cu4 Cu3 52.69(7) 6 6
Br4 Cu4 Cu3 106.21(9) . 6
Br8 Cu4 Cu3 140.77(10) . 6
Br7 Cu4 Cu3 61.87(8) 6 6
Cu1 Cu4 Cu3 151.73(10) . 6
Cu2 Cu4 Cu3 65.29(8) 6 6
Cu6 Cu5 Br6 78.4(3) . .
Cu6 Cu5 Br7 167.2(3) . .
Br6 Cu5 Br7 114.03(14) . .
Cu6 Cu5 Br1 65.0(3) . .
Br6 Cu5 Br1 110.71(18) . .
Br7 Cu5 Br1 110.93(16) . .
Cu6 Cu5 Br3 67.2(4) . .
Br6 Cu5 Br3 117.7(3) . .
Br7 Cu5 Br3 102.7(3) . .
Br1 Cu5 Br3 99.7(3) . .
Cu6 Cu5 Br3 63.9(3) . 2_565
Br6 Cu5 Br3 110.8(3) . 2_565
Br7 Cu5 Br3 106.9(3) . 2_565
Br1 Cu5 Br3 102.8(3) . 2_565
Br3 Cu5 Br3 6.9(5) . 2_565
Cu6 Cu5 Cu6 30.7(4) . 2_565
Br6 Cu5 Cu6 108.9(2) . 2_565
Br7 Cu5 Cu6 137.1(2) . 2_565
Br1 Cu5 Cu6 50.38(17) . 2_565
Br3 Cu5 Cu6 55.2(3) . 2_565
Br3 Cu5 Cu6 55.8(3) 2_565 2_565
Cu6 Cu5 Cu3 128.6(3) . .
Br6 Cu5 Cu3 55.06(8) . .
Br7 Cu5 Cu3 64.08(11) . .
Br1 Cu5 Cu3 109.18(17) . .
Br3 Cu5 Cu3 150.9(4) . .
Br3 Cu5 Cu3 147.9(4) 2_565 .
Cu6 Cu5 Cu3 151.4(2) 2_565 .
Cu6 Cu6 Cu5 107.9(6) 2_565 .
Cu6 Cu6 Br1 77.7(4) 2_565 2_565
Cu5 Cu6 Br1 174.2(5) . 2_565
Cu6 Cu6 Br1 65.5(4) 2_565 .
Cu5 Cu6 Br1 68.8(2) . .
Br1 Cu6 Br1 115.9(3) 2_565 .
Cu6 Cu6 Br3 74.7(5) 2_565 2_565
Cu5 Cu6 Br3 71.7(5) . 2_565
Br1 Cu6 Br3 108.8(5) 2_565 2_565
Br1 Cu6 Br3 109.3(4) . 2_565
Cu6 Cu6 Br3 70.8(5) 2_565 .
Cu5 Cu6 Br3 68.1(5) . .
Br1 Cu6 Br3 113.1(5) 2_565 .
Br1 Cu6 Br3 102.1(4) . .
Br3 Cu6 Br3 7.2(4) 2_565 .
Cu6 Cu6 Br6 164.6(6) 2_565 .
Cu5 Cu6 Br6 58.0(2) . .
Br1 Cu6 Br6 116.7(3) 2_565 .
Br1 Cu6 Br6 101.5(2) . .
Br3 Cu6 Br6 103.8(5) 2_565 .
Br3 Cu6 Br6 106.0(5) . .
Cu6 Cu6 Cu5 41.4(3) 2_565 2_565
Cu5 Cu6 Cu5 124.7(4) . 2_565
Br1 Cu6 Cu5 58.32(18) 2_565 2_565
Br1 Cu6 Cu5 106.9(3) . 2_565
Br3 Cu6 Cu5 57.7(5) 2_565 2_565
Br3 Cu6 Cu5 58.9(5) . 2_565
Br6 Cu6 Cu5 150.0(3) . 2_565
Cu2 Br8 Cu4 106.00(9) . .
Cu2 Br8 Cu1 64.56(7) . .
Cu4 Br8 Cu1 65.06(7) . .
Cu2 Br7 Cu5 98.17(13) . .
Cu2 Br7 Cu4 64.33(7) . 6_554
Cu5 Br7 Cu4 126.58(10) . 6_554
Cu2 Br7 Cu3 68.85(7) . .
Cu5 Br7 Cu3 63.18(9) . .
Cu4 Br7 Cu3 63.46(6) 6_554 .
Cu5 Br6 Cu3 71.22(13) . .
Cu5 Br6 Cu6 43.61(18) . .
Cu3 Br6 Cu6 111.55(16) . .
Cu3 Br5 Cu1 104.51(9) . .
Cu3 Br5 Cu2 75.41(9) . .
Cu1 Br5 Cu2 64.40(7) . .
Cu2 Br4 Cu1 100.20(8) 6 .
Cu2 Br4 Cu4 68.22(8) 6 .
Cu1 Br4 Cu4 67.24(7) . .
Br3 Br3 Cu6 96(2) 2_565 2_565
Br3 Br3 Cu6 77(2) 2_565 .
Cu6 Br3 Cu6 34.6(4) 2_565 .
Br3 Br3 Cu5 100(6) 2_565 .
Cu6 Br3 Cu5 67.1(3) 2_565 .
Cu6 Br3 Cu5 44.7(3) . .
Br3 Br3 Cu5 74(6) 2_565 2_565
Cu6 Br3 Cu5 44.4(3) 2_565 2_565
Cu6 Br3 Cu5 65.3(3) . 2_565
Cu5 Br3 Cu5 108.4(2) . 2_565
Cu4 Br2 Cu3 74.75(9) 6_554 .
Cu6 Br1 Cu1 166.7(2) 2_565 .
Cu6 Br1 Cu6 36.8(4) 2_565 .
Cu1 Br1 Cu6 131.67(19) . .
Cu6 Br1 Cu5 71.3(2) 2_565 .
Cu1 Br1 Cu5 95.48(12) . .
Cu6 Br1 Cu5 46.2(2) . .
C1 N2 C5 120.8(13) . .
C1 N2 H2 119.6 . .
C5 N2 H2 119.6 . .
C9 C8 C7 119.4(12) . .
C9 C8 C13 120.2(12) . .
C7 C8 C13 120.0(12) . .
C8 C13 C12 113.0(11) . .
C8 C13 H13A 109.0 . .
C12 C13 H13A 109.0 . .
C8 C13 H13B 109.0 . .
C12 C13 H13B 109.0 . .
H13A C13 H13B 107.8 . .
C4 C3 C2 117.8(14) . .
C4 C3 C11 123.1(14) . .
C2 C3 C11 119.1(14) . .
C11 C12 C13 114.9(14) . .
C11 C12 H12A 108.5 . .
C13 C12 H12A 108.5 . .
C11 C12 H12B 108.5 . .
C13 C12 H12B 108.5 . .
H12A C12 H12B 107.5 . .
C10 C9 C8 120.1(14) . .
C10 C9 H9 120.0 . .
C8 C9 H9 120.0 . .
C12 C11 C3 110.0(11) . .
C12 C11 H11A 109.7 . .
C3 C11 H11A 109.7 . .
C12 C11 H11B 109.7 . .
C3 C11 H11B 109.7 . .
H11A C11 H11B 108.2 . .
C5 C4 C3 122.6(13) . .
C5 C4 H4 118.7 . .
C3 C4 H4 118.7 . .
C4 C5 N2 119.8(13) . .
C4 C5 H5 120.1 . .
N2 C5 H5 120.1 . .
C10 N1 C6 124.5(13) . .
C10 N1 H1 117.8 . .
C6 N1 H1 117.8 . .
N1 C10 C9 118.9(16) . .
N1 C10 H10 120.6 . .
C9 C10 H10 120.6 . .
C6 C7 C8 119.9(13) . .
C6 C7 H7 120.1 . .
C8 C7 H7 120.1 . .
C7 C6 N1 117.0(14) . .
C7 C6 H6 121.5 . .
N1 C6 H6 121.5 . .
C2 C1 N2 119.7(15) . .
C2 C1 H1A 120.1 . .
N2 C1 H1A 120.1 . .
C1 C2 C3 119.3(15) . .
C1 C2 H2A 120.4 . .
C3 C2 H2A 120.4 . .

loop_
_geom_bond_atom_site_label_1
_geom_bond_atom_site_label_2
_geom_bond_distance
_geom_bond_site_symmetry_2
Cu1 Br1 2.461(2) .
Cu1 Br5 2.486(2) .
Cu1 Br4 2.502(2) .
Cu1 Br8 2.609(2) .
Cu1 Cu2 2.723(3) .
Cu1 Cu4 2.772(3) .
Cu2 Br4 2.484(2) 6_554
Cu2 Br8 2.485(3) .
Cu2 Br7 2.557(3) .
Cu2 Br5 2.619(3) .
Cu2 Cu4 2.798(3) 6_554
Cu3 Br2 2.436(2) .
Cu3 Br5 2.455(2) .
Cu3 Br6 2.502(2) .
Cu3 Cu5 2.890(4) .
Cu3 Br7 2.913(3) .
Cu3 Cu4 2.955(3) 6_554
Cu4 Br2 2.432(2) 6
Cu4 Br4 2.506(2) .
Cu4 Br8 2.546(2) .
Cu4 Br7 2.694(2) 6
Cu4 Cu2 2.798(3) 6
Cu4 Cu3 2.955(3) 6
Cu5 Cu6 2.002(8) .
Cu5 Br6 2.461(3) .
Cu5 Br7 2.578(5) .
Cu5 Br1 2.586(4) .
Cu5 Br3 2.639(18) .
Cu5 Br3 2.714(19) 2_565
Cu5 Cu6 2.878(8) 2_565
Cu6 Cu6 1.542(18) 2_565
Cu6 Br1 2.340(7) 2_565
Cu6 Br1 2.513(7) .
Cu6 Br3 2.567(10) 2_565
Cu6 Br3 2.622(10) .
Cu6 Br6 2.843(8) .
Cu6 Cu5 2.878(8) 2_565
Br7 Cu4 2.694(2) 6_554
Br4 Cu2 2.484(2) 6
Br3 Br3 0.33(2) 2_565
Br3 Cu6 2.567(10) 2_565
Br3 Cu5 2.714(19) 2_565
Br2 Cu4 2.432(2) 6_554
Br1 Cu6 2.340(7) 2_565
N2 C1 1.34(2) .
N2 C5 1.366(19) .
N2 H2 0.8600 .
C8 C9 1.38(2) .
C8 C7 1.401(19) .
C8 C13 1.504(17) .
C13 C12 1.55(2) .
C13 H13A 0.9700 .
C13 H13B 0.9700 .
C3 C4 1.34(2) .
C3 C2 1.42(2) .
C3 C11 1.531(19) .
C12 C11 1.52(2) .
C12 H12A 0.9700 .
C12 H12B 0.9700 .
C9 C10 1.36(2) .
C9 H9 0.9300 .
C11 H11A 0.9700 .
C11 H11B 0.9700 .
C4 C5 1.29(2) .
C4 H4 0.9300 .
C5 H5 0.9300 .
N1 C10 1.31(3) .
N1 C6 1.39(2) .
N1 H1 0.8600 .
C10 H10 0.9300 .
C7 C6 1.35(2) .
C7 H7 0.9300 .
C6 H6 0.9300 .
C1 C2 1.33(2) .
C1 H1A 0.9300 .
C2 H2A 0.9300 .
